data_7210168
loop_
_publ_author_name
'Nayak, Susanta K.'
'Mallik, Srijita Basu'
'Kanaujia, Shankar Prasad'
'Sekar, Kanagaraj'
'Ranganathan, K. R.'
'Ananthalakshmi, V.'
'Jeyaraman, G.'
'Saralaya, S. S.'
'Rao, K. Sundararaja'
'Shridhara, K.'
'Nagarajan, K.'
'Row, Tayur N. Guru'

_publ_section_title
;
 Crystal structures and binding studies of atovaquone and its derivatives
 with cytochrome bc1: a molecular basis for drug design
;
_journal_issue 24
_journal_name_full CrystEngComm
_journal_page_first 4871
_journal_paper_doi 10.1039/c3ce40336j
_journal_volume 15
_journal_year 2013
_chemical_compound_source 'see text'
_chemical_formula_moiety 'C22 H19 Cl O3'
_chemical_formula_sum 'C22 H19 Cl O3'
_chemical_formula_weight 366.82
_chemical_name_common Atovaquone
_chemical_name_systematic
;
trans-2-(4-(4-chlorophenyl) cyclohexyl)-3-hydroxynaphthalene-1,4-dione
;
_space_group_IT_number 14
_symmetry_cell_setting monoclinic
_symmetry_Int_Tables_number 14
_symmetry_space_group_name_Hall '-P 2ybc'
_symmetry_space_group_name_H-M 'P 1 21/c 1'
_atom_sites_solution_hydrogens geom
_atom_sites_solution_primary direct
_atom_sites_solution_secondary difmap
_cell_angle_alpha 90
_cell_angle_beta 92.573(3)
_cell_angle_gamma 90
_cell_formula_units_Z 4
_cell_length_a 12.548(2)
_cell_length_b 5.2674(9)
_cell_length_c 27.842(5)
_cell_measurement_reflns_used 340
_cell_measurement_temperature 292(2)
_cell_measurement_theta_max 27.89
_cell_measurement_theta_min 0.98
_cell_volume 1838.4(5)
_computing_cell_refinement SMART
_computing_data_collection 'SMART (Bruker, 1998)'
_computing_data_reduction 'SAINT (Bruker, 1998)'
_computing_molecular_graphics 'Ortep-3 for Windows (Farrugia, 1997) and CAMERON (Watkin et al., 1993)'
_computing_publication_material 'PLATON (Spek, 2003)'
_computing_structure_refinement 'SHELXL-97 (Sheldrick, 1997)'
_computing_structure_solution 'SHELXTL V6.14 (Bruker, 2000)'
_diffrn_ambient_temperature 292(2)
_diffrn_measured_fraction_theta_full 0.989
_diffrn_measured_fraction_theta_max 0.989
_diffrn_measurement_device_type 'Bruker SMART CCD area detector'
_diffrn_measurement_method '\f and \w scans'
_diffrn_radiation_monochromator graphite
_diffrn_radiation_probe x-ray
_diffrn_radiation_source 'fine-focus sealed tube'
_diffrn_radiation_type MoK\a
_diffrn_radiation_wavelength 0.71073
_diffrn_reflns_av_R_equivalents 0.0947
_diffrn_reflns_av_sigmaI/netI 0.0783
_diffrn_reflns_limit_h_max 14
_diffrn_reflns_limit_h_min -14
_diffrn_reflns_limit_k_max 6
_diffrn_reflns_limit_k_min -6
_diffrn_reflns_limit_l_max 33
_diffrn_reflns_limit_l_min -33
_diffrn_reflns_number 16438
_diffrn_reflns_reduction_process
;
;
_diffrn_reflns_theta_full 25.00
_diffrn_reflns_theta_max 25.00
_diffrn_reflns_theta_min 1.62
_exptl_absorpt_coefficient_mu 0.226
_exptl_absorpt_correction_T_max 0.9955
_exptl_absorpt_correction_T_min 0.9393
_exptl_absorpt_correction_type multi-scan
_exptl_absorpt_process_details 'SADABS, (Sheldrick, 1996)'
_exptl_crystal_colour 'pale yellow'
_exptl_crystal_density_diffrn 1.325
_exptl_crystal_density_method 'Not Measured'
_exptl_crystal_description plate
_exptl_crystal_F_000 768
_exptl_crystal_size_max 0.28
_exptl_crystal_size_mid 0.03
_exptl_crystal_size_min 0.02
_refine_diff_density_max 0.254
_refine_diff_density_min -0.172
_refine_diff_density_rms 0.037
_refine_ls_extinction_method none
_refine_ls_goodness_of_fit_ref 1.048
_refine_ls_hydrogen_treatment mixed
_refine_ls_matrix_type full
_refine_ls_number_parameters 311
_refine_ls_number_reflns 3204
_refine_ls_number_restraints 0
_refine_ls_restrained_S_all 1.048
_refine_ls_R_factor_all 0.1781
_refine_ls_R_factor_gt 0.0796
_refine_ls_shift/su_max 0.000
_refine_ls_shift/su_mean 0.000
_refine_ls_structure_factor_coef Fsqd
_refine_ls_weighting_details 'calc w=1/[\s^2^(Fo^2^)+(0.0499P)^2^+0.0000P] where P=(Fo^2^+2Fc^2^)/3'
_refine_ls_weighting_scheme calc
_refine_ls_wR_factor_gt 0.1182
_refine_ls_wR_factor_ref 0.1427
_reflns_number_gt 1567
_reflns_number_total 3204
_reflns_threshold_expression I>2\s(I)
_cod_data_source_file c3ce40336j.txt
_cod_data_source_block sri14_m
_cod_depositor_comments
;
The following automatic conversions were performed:

'_symmetry_cell_setting' value 'Monoclinic' changed to 'monoclinic'
according to /home/saulius/struct/CIF-dictionaries/cif_core.dic
dictionary named 'cif_core.dic' version 2.4.2 from 2011-04-26.

Automatic conversion script
Id: cif_fix_values 1891 2012-01-12 08:04:46Z andrius 
;
_cod_original_sg_symbol_H-M 'P 21/c'
_cod_database_code 7210168

loop_
_symmetry_equiv_pos_site_id
_symmetry_equiv_pos_as_xyz
1 x,y,z
2 -x,1/2+y,1/2-z
3 -x,-y,-z
4 x,1/2-y,1/2+z

loop_
_atom_site_label
_atom_site_type_symbol
_atom_site_fract_x
_atom_site_fract_y
_atom_site_fract_z
_atom_site_U_iso_or_equiv
_atom_site_adp_type
_atom_site_occupancy
_atom_site_symmetry_multiplicity
_atom_site_calc_flag
Cl1 Cl 0.42559(10) 0.2917(3) 0.11869(4) 0.1044(5) Uani 1 1 d
C4 C 0.7017(3) 0.3126(7) 0.22872(13) 0.0513(9) Uani 1 1 d
O3 O 0.9308(2) 0.8025(5) 0.43547(10) 0.0682(8) Uani 1 1 d
C15 C 1.1848(3) 0.2962(7) 0.42276(13) 0.0545(10) Uani 1 1 d
O1 O 1.0936(2) 0.1370(5) 0.35443(10) 0.0790(9) Uani 1 1 d
C13 C 1.0059(3) 0.4771(7) 0.39105(13) 0.0502(10) Uani 1 1 d
O2 O 1.0938(2) 0.7978(5) 0.49890(9) 0.0786(9) Uani 1 1 d
C22 C 1.0098(3) 0.6373(7) 0.42889(12) 0.0507(10) Uani 1 1 d
C21 C 1.0986(3) 0.6468(7) 0.46590(14) 0.0575(10) Uani 1 1 d
C20 C 1.1879(3) 0.4688(7) 0.46104(14) 0.0570(10) Uani 1 1 d
C3 C 0.6938(4) 0.1343(8) 0.19268(17) 0.0700(13) Uani 1 1 d
C10 C 0.9142(3) 0.4811(7) 0.35413(13) 0.0550(11) Uani 1 1 d
C7 C 0.7923(3) 0.3144(7) 0.26567(14) 0.0554(10) Uani 1 1 d
C5 C 0.6199(4) 0.4888(9) 0.22933(17) 0.0694(13) Uani 1 1 d
C1 C 0.5317(3) 0.3024(9) 0.16120(14) 0.0637(11) Uani 1 1 d
C11 C 0.9492(4) 0.5511(9) 0.30392(15) 0.0570(12) Uani 1 1 d
C8 C 0.7563(4) 0.2523(9) 0.31629(15) 0.0629(12) Uani 1 1 d
C17 C 1.3527(5) 0.1328(11) 0.4510(2) 0.0939(17) Uani 1 1 d
C2 C 0.6099(4) 0.1268(9) 0.15904(17) 0.0760(13) Uani 1 1 d
C14 C 1.0935(3) 0.2927(7) 0.38691(13) 0.0550(10) Uani 1 1 d
C12 C 0.8549(4) 0.5596(8) 0.26773(16) 0.0596(12) Uani 1 1 d
C16 C 1.2683(4) 0.1297(9) 0.41800(18) 0.0740(13) Uani 1 1 d
C6 C 0.5358(4) 0.4853(9) 0.19572(18) 0.0727(13) Uani 1 1 d
C19 C 1.2730(4) 0.4706(10) 0.49415(17) 0.0823(14) Uani 1 1 d
C9 C 0.8481(4) 0.2399(9) 0.35285(17) 0.0671(12) Uani 1 1 d
C18 C 1.3555(5) 0.3009(13) 0.4889(2) 0.1013(19) Uani 1 1 d
H8A H 0.702(3) 0.377(6) 0.3247(12) 0.068(12) Uiso 1 1 d
H7A H 0.846(2) 0.174(6) 0.2570(10) 0.054(10) Uiso 1 1 d
H9E H 0.823(2) 0.228(5) 0.3853(12) 0.050(10) Uiso 1 1 d
H11E H 0.983(3) 0.710(7) 0.3056(12) 0.071(12) Uiso 1 1 d
H10A H 0.863(3) 0.609(6) 0.3650(12) 0.068(12) Uiso 1 1 d
H12A H 0.802(3) 0.689(7) 0.2763(14) 0.093(15) Uiso 1 1 d
H9A H 0.902(3) 0.097(7) 0.3438(12) 0.077(13) Uiso 1 1 d
H5 H 0.624(3) 0.611(7) 0.2534(13) 0.073(13) Uiso 1 1 d
H3 H 0.747(3) 0.024(6) 0.1905(12) 0.062(13) Uiso 1 1 d
H3O H 0.949(4) 0.898(9) 0.4610(17) 0.13(2) Uiso 1 1 d
H8E H 0.720(3) 0.098(6) 0.3138(11) 0.064(12) Uiso 1 1 d
H18 H 1.414(3) 0.309(7) 0.5087(14) 0.088(16) Uiso 1 1 d
H17 H 1.412(3) 0.007(8) 0.4470(14) 0.104(15) Uiso 1 1 d
H19 H 1.279(3) 0.609(6) 0.5195(13) 0.067(12) Uiso 1 1 d
H6 H 0.481(3) 0.609(7) 0.1958(12) 0.072(13) Uiso 1 1 d
H16 H 1.258(3) 0.006(8) 0.3889(16) 0.121(18) Uiso 1 1 d
H11A H 0.995(3) 0.431(7) 0.2930(13) 0.073(14) Uiso 1 1 d
H12E H 0.876(2) 0.607(6) 0.2371(12) 0.050(10) Uiso 1 1 d
H2 H 0.606(3) -0.010(8) 0.1333(15) 0.107(15) Uiso 1 1 d

loop_
_atom_site_aniso_label
_atom_site_aniso_U_11
_atom_site_aniso_U_22
_atom_site_aniso_U_33
_atom_site_aniso_U_23
_atom_site_aniso_U_13
_atom_site_aniso_U_12
Cl1 0.0813(9) 0.1525(13) 0.0785(8) -0.0063(8) -0.0064(7) -0.0175(8)
C4 0.051(3) 0.047(2) 0.057(2) 0.003(2) 0.007(2) 0.002(2)
O3 0.086(2) 0.0654(18) 0.0529(17) -0.0126(15) 0.0031(15) 0.0273(17)
C15 0.067(3) 0.046(2) 0.052(2) 0.009(2) 0.019(2) 0.007(2)
O1 0.089(2) 0.0696(19) 0.079(2) -0.0268(16) 0.0117(17) 0.0132(16)
C13 0.063(3) 0.045(2) 0.045(2) 0.0014(18) 0.021(2) -0.001(2)
O2 0.105(2) 0.078(2) 0.0524(17) -0.0201(15) -0.0006(16) 0.0207(17)
C22 0.065(3) 0.047(2) 0.042(2) 0.0083(19) 0.015(2) 0.009(2)
C21 0.076(3) 0.053(3) 0.044(2) 0.008(2) 0.014(2) 0.002(2)
C20 0.062(3) 0.064(3) 0.045(2) 0.018(2) 0.006(2) 0.010(2)
C3 0.083(4) 0.056(3) 0.072(3) -0.003(2) 0.015(3) 0.013(3)
C10 0.064(3) 0.052(3) 0.050(3) -0.007(2) 0.008(2) 0.000(2)
C7 0.060(3) 0.043(2) 0.064(3) -0.003(2) 0.013(2) -0.003(2)
C5 0.064(3) 0.066(3) 0.078(3) -0.016(3) -0.001(3) 0.004(3)
C1 0.060(3) 0.071(3) 0.061(3) 0.000(2) 0.012(2) -0.003(3)
C11 0.074(3) 0.044(3) 0.054(3) -0.003(2) 0.016(3) -0.008(3)
C8 0.060(3) 0.057(3) 0.072(3) 0.011(2) 0.010(3) -0.003(3)
C17 0.095(4) 0.103(4) 0.085(4) 0.016(3) 0.026(4) 0.046(4)
C2 0.095(4) 0.072(3) 0.061(3) -0.015(3) 0.003(3) -0.001(3)
C14 0.068(3) 0.048(2) 0.051(2) -0.005(2) 0.021(2) -0.003(2)
C12 0.076(3) 0.059(3) 0.044(3) 0.003(2) 0.007(3) -0.009(3)
C16 0.073(3) 0.077(3) 0.073(3) 0.016(3) 0.012(3) 0.022(3)
C6 0.058(3) 0.069(3) 0.092(4) -0.004(3) 0.005(3) 0.012(3)
C19 0.088(4) 0.095(4) 0.064(3) 0.002(3) 0.006(3) 0.020(3)
C9 0.076(3) 0.067(3) 0.059(3) 0.015(2) 0.015(3) -0.003(3)
C18 0.081(4) 0.142(6) 0.079(4) 0.021(4) -0.010(4) 0.023(4)

loop_
_atom_type_symbol
_atom_type_description
_atom_type_scat_dispersion_real
_atom_type_scat_dispersion_imag
_atom_type_scat_source
O O 0.0106 0.0060 'International Tables Vol C Tables 4.2.6.8 and 6.1.1.4'
Cl Cl 0.1484 0.1585 'International Tables Vol C Tables 4.2.6.8 and 6.1.1.4'
H H 0.0000 0.0000 'International Tables Vol C Tables 4.2.6.8 and 6.1.1.4'
C C 0.0033 0.0016 'International Tables Vol C Tables 4.2.6.8 and 6.1.1.4'

loop_
_geom_angle_atom_site_label_1
_geom_angle_atom_site_label_2
_geom_angle_atom_site_label_3
_geom_angle
C3 C4 C5 116.0(4)
C3 C4 C7 122.2(4)
C5 C4 C7 121.8(4)
C22 O3 H3O 109(3)
C16 C15 C20 119.4(4)
C16 C15 C14 119.6(4)
C20 C15 C14 120.9(4)
C22 C13 C14 118.2(4)
C22 C13 C10 121.6(4)
C14 C13 C10 120.3(3)
O3 C22 C13 120.9(4)
O3 C22 C21 114.9(3)
C13 C22 C21 124.3(4)
O2 C21 C20 123.2(4)
O2 C21 C22 119.0(4)
C20 C21 C22 117.8(4)
C19 C20 C15 120.5(4)
C19 C20 C21 120.3(4)
C15 C20 C21 119.2(4)
C4 C3 C2 122.9(5)
C4 C3 H3 118(2)
C2 C3 H3 119(2)
C13 C10 C9 113.8(3)
C13 C10 C11 112.7(3)
C9 C10 C11 111.1(3)
C13 C10 H10A 106.6(19)
C9 C10 H10A 102.6(19)
C11 C10 H10A 109.4(19)
C4 C7 C12 114.1(3)
C4 C7 C8 112.5(3)
C12 C7 C8 108.8(3)
C4 C7 H7A 108.4(16)
C12 C7 H7A 106.2(17)
C8 C7 H7A 106.4(17)
C6 C5 C4 121.9(5)
C6 C5 H5 121(2)
C4 C5 H5 117(2)
C2 C1 C6 120.8(4)
C2 C1 Cl1 118.8(4)
C6 C1 Cl1 120.4(4)
C12 C11 C10 111.5(4)
C12 C11 H11E 110(2)
C10 C11 H11E 109(2)
C12 C11 H11A 106(2)
C10 C11 H11A 110(2)
H11E C11 H11A 110(3)
C9 C8 C7 112.5(4)
C9 C8 H8A 113(2)
C7 C8 H8A 108(2)
C9 C8 H8E 111(2)
C7 C8 H8E 106(2)
H8A C8 H8E 105(3)
C16 C17 C18 120.9(5)
C16 C17 H17 118(2)
C18 C17 H17 121(2)
C1 C2 C3 119.0(5)
C1 C2 H2 120(2)
C3 C2 H2 121(2)
O1 C14 C13 121.8(4)
O1 C14 C15 118.6(4)
C13 C14 C15 119.6(3)
C7 C12 C11 112.8(4)
C7 C12 H12A 104(2)
C11 C12 H12A 112(2)
C7 C12 H12E 111.1(19)
C11 C12 H12E 111.5(19)
H12A C12 H12E 105(3)
C17 C16 C15 119.7(5)
C17 C16 H16 126(2)
C15 C16 H16 114(2)
C1 C6 C5 119.5(5)
C1 C6 H6 119(2)
C5 C6 H6 122(2)
C20 C19 C18 119.1(5)
C20 C19 H19 120(2)
C18 C19 H19 120(2)
C8 C9 C10 112.4(4)
C8 C9 H9E 111.4(18)
C10 C9 H9E 103.2(18)
C8 C9 H9A 110.4(19)
C10 C9 H9A 104.7(19)
H9E C9 H9A 114(3)
C17 C18 C19 120.2(5)
C17 C18 H18 120(3)
C19 C18 H18 120(3)

loop_
_geom_bond_atom_site_label_1
_geom_bond_atom_site_label_2
_geom_bond_distance
Cl1 C1 1.742(4)
C4 C3 1.375(5)
C4 C5 1.384(5)
C4 C7 1.499(5)
O3 C22 1.338(4)
O3 H3O 0.89(5)
C15 C16 1.377(5)
C15 C20 1.400(5)
C15 C14 1.486(5)
O1 C14 1.221(4)
C13 C22 1.349(4)
C13 C14 1.475(5)
C13 C10 1.508(5)
O2 C21 1.219(4)
C22 C21 1.484(5)
C21 C20 1.472(5)
C20 C19 1.378(6)
C3 C2 1.378(6)
C3 H3 0.89(3)
C10 C9 1.517(5)
C10 C11 1.529(5)
C10 H10A 0.99(3)
C7 C12 1.511(5)
C7 C8 1.535(5)
C7 H7A 1.04(3)
C5 C6 1.379(6)
C5 H5 0.93(3)
C1 C2 1.352(6)
C1 C6 1.360(5)
C11 C12 1.520(5)
C11 H11E 0.94(4)
C11 H11A 0.92(4)
C8 C9 1.504(5)
C8 H8A 0.98(3)
C8 H8E 0.93(3)
C17 C16 1.370(6)
C17 C18 1.377(7)
C17 H17 1.00(4)
C2 H2 1.02(4)
C12 H12A 0.98(4)
C12 H12E 0.94(3)
C16 H16 1.04(4)
C6 H6 0.95(3)
C19 C18 1.381(7)
C19 H19 1.02(3)
C9 H9E 0.97(3)
C9 H9A 1.05(4)
C18 H18 0.89(4)

loop_
_geom_torsion_atom_site_label_1
_geom_torsion_atom_site_label_2
_geom_torsion_atom_site_label_3
_geom_torsion_atom_site_label_4
_geom_torsion
C14 C13 C22 O3 -177.6(3)
C10 C13 C22 O3 1.4(5)
C14 C13 C22 C21 2.3(5)
C10 C13 C22 C21 -178.7(3)
O3 C22 C21 O2 0.4(5)
C13 C22 C21 O2 -179.5(3)
O3 C22 C21 C20 179.6(3)
C13 C22 C21 C20 -0.3(5)
C16 C15 C20 C19 -0.9(5)
C14 C15 C20 C19 179.9(4)
C16 C15 C20 C21 179.9(3)
C14 C15 C20 C21 0.7(5)
O2 C21 C20 C19 -1.4(6)
C22 C21 C20 C19 179.5(4)
O2 C21 C20 C15 177.9(3)
C22 C21 C20 C15 -1.3(5)
C5 C4 C3 C2 -0.4(6)
C7 C4 C3 C2 178.6(4)
C22 C13 C10 C9 -115.2(4)
C14 C13 C10 C9 63.8(5)
C22 C13 C10 C11 117.2(4)
C14 C13 C10 C11 -63.8(5)
C3 C4 C7 C12 122.4(4)
C5 C4 C7 C12 -58.6(5)
C3 C4 C7 C8 -113.0(4)
C5 C4 C7 C8 66.0(5)
C3 C4 C5 C6 -0.1(6)
C7 C4 C5 C6 -179.2(4)
C13 C10 C11 C12 -178.7(4)
C9 C10 C11 C12 52.3(5)
C4 C7 C8 C9 176.8(4)
C12 C7 C8 C9 -55.8(5)
C6 C1 C2 C3 0.5(6)
Cl1 C1 C2 C3 -179.8(3)
C4 C3 C2 C1 0.2(7)
C22 C13 C14 O1 177.8(3)
C10 C13 C14 O1 -1.2(5)
C22 C13 C14 C15 -2.8(5)
C10 C13 C14 C15 178.2(3)
C16 C15 C14 O1 1.6(5)
C20 C15 C14 O1 -179.2(3)
C16 C15 C14 C13 -177.8(3)
C20 C15 C14 C13 1.3(5)
C4 C7 C12 C11 -177.4(4)
C8 C7 C12 C11 56.1(5)
C10 C11 C12 C7 -55.7(5)
C18 C17 C16 C15 -0.2(7)
C20 C15 C16 C17 0.7(6)
C14 C15 C16 C17 179.9(4)
C2 C1 C6 C5 -1.0(6)
Cl1 C1 C6 C5 179.3(3)
C4 C5 C6 C1 0.8(6)
C15 C20 C19 C18 0.5(6)
C21 C20 C19 C18 179.7(4)
C7 C8 C9 C10 55.3(6)
C13 C10 C9 C8 179.0(4)
C11 C10 C9 C8 -52.6(5)
C16 C17 C18 C19 -0.2(8)
C20 C19 C18 C17 0.1(8)
